data_1574817
loop_
_publ_author_name
'Guo, Weihan'
'Zhao, Hua'
'Wang, Mingda'
'Si, Leilei'
'Yang, Kaixin'
'Xia, Guomin'
'Wang, Hongming'

_publ_section_title
;
 Intramolecular tension-driven self-recovering mechanochromism in organic
 microcrystals.
;
_journal_issue 29
_journal_name_full 'Chemical science'
_journal_page_first 13345
_journal_page_last 13351
_journal_paper_doi 10.1039/d5sc02457a
_journal_volume 16
_journal_year 2025
_chemical_formula_moiety 'C25 H20 N2 O'
_chemical_formula_sum 'C25 H20 N2 O'
_chemical_formula_weight 364.43
_space_group_crystal_system triclinic
_space_group_IT_number 2
_space_group_name_Hall '-P 1'
_space_group_name_H-M_alt 'P -1'
_atom_sites_solution_hydrogens geom
_atom_sites_solution_primary dual
_audit_creation_date 2023-04-19
_audit_creation_method
;
Olex2 1.3
(compiled 2020.11.12 svn.r5f609507 for OlexSys, GUI svn.r6408)
;
_audit_update_record
;
2024-04-29 deposited with the CCDC.	2025-06-05 downloaded from the CCDC.
;
_cell_angle_alpha 104.2940(10)
_cell_angle_beta 104.552(2)
_cell_angle_gamma 97.3940(10)
_cell_formula_units_Z 4
_cell_length_a 11.3580(2)
_cell_length_b 12.5546(2)
_cell_length_c 14.4385(3)
_cell_measurement_reflns_used 13915
_cell_measurement_temperature 100.00(10)
_cell_measurement_theta_max 29.2680
_cell_measurement_theta_min 1.7380
_cell_volume 1890.77(6)
_computing_molecular_graphics 'Olex2 1.3 (Dolomanov et al., 2009)'
_computing_publication_material 'Olex2 1.3 (Dolomanov et al., 2009)'
_computing_structure_refinement 'SHELXL 2018/3 (Sheldrick, 2015)'
_computing_structure_solution 'SHELXT 2018/2 (Sheldrick, 2018)'
_diffrn_ambient_temperature 100.00(10)
_diffrn_measured_fraction_theta_full 0.999
_diffrn_measured_fraction_theta_max 0.818
_diffrn_measurement_device_type 'multiwire proportional'
_diffrn_measurement_method 'phi and omega scans'
_diffrn_radiation_monochromator graphite
_diffrn_radiation_type MoK\a
_diffrn_radiation_wavelength 0.71073
_diffrn_reflns_av_R_equivalents 0.0261
_diffrn_reflns_av_unetI/netI 0.0338
_diffrn_reflns_Laue_measured_fraction_full 0.999
_diffrn_reflns_Laue_measured_fraction_max 0.818
_diffrn_reflns_limit_h_max 15
_diffrn_reflns_limit_h_min -14
_diffrn_reflns_limit_k_max 16
_diffrn_reflns_limit_k_min -16
_diffrn_reflns_limit_l_max 19
_diffrn_reflns_limit_l_min -19
_diffrn_reflns_number 25405
_diffrn_reflns_point_group_measured_fraction_full 0.999
_diffrn_reflns_point_group_measured_fraction_max 0.818
_diffrn_reflns_theta_full 25.242
_diffrn_reflns_theta_max 29.414
_diffrn_reflns_theta_min 1.710
_exptl_absorpt_coefficient_mu 0.079
_exptl_absorpt_correction_T_max 1.00000
_exptl_absorpt_correction_T_min 0.93475
_exptl_absorpt_correction_type multi-scan
_exptl_crystal_colour red
_exptl_crystal_density_diffrn 1.280
_exptl_crystal_description stick
_exptl_crystal_F_000 768
_exptl_crystal_size_max 0.6
_exptl_crystal_size_mid 0.4
_exptl_crystal_size_min 0.2
_refine_diff_density_max 0.450
_refine_diff_density_min -0.231
_refine_diff_density_rms 0.044
_refine_ls_extinction_method none
_refine_ls_goodness_of_fit_ref 1.073
_refine_ls_hydrogen_treatment constr
_refine_ls_matrix_type full
_refine_ls_number_parameters 507
_refine_ls_number_reflns 8547
_refine_ls_number_restraints 0
_refine_ls_restrained_S_all 1.073
_refine_ls_R_factor_all 0.0540
_refine_ls_R_factor_gt 0.0419
_refine_ls_shift/su_max 0.001
_refine_ls_shift/su_mean 0.000
_refine_ls_structure_factor_coef Fsqd
_refine_ls_weighting_details 'w=1/[\s^2^(Fo^2^)+(0.0498P)^2^+0.3349P] where P=(Fo^2^+2Fc^2^)/3'
_refine_ls_weighting_scheme calc
_refine_ls_wR_factor_gt 0.1013
_refine_ls_wR_factor_ref 0.1076
_reflns_Friedel_coverage 0.000
_reflns_number_gt 6864
_reflns_number_total 8547
_reflns_threshold_expression 'I > 2\s(I)'
_cod_data_source_file d5sc02457a5.cif
_cod_data_source_block hong-2
_cod_depositor_comments
;

2025-07-10
Z value and formula fixed to values more according to usual
chemical conventions.                 miguel

 Adding full bibliography for 1574813--1574817.cif.
;
_cod_original_formula_moiety '4(C25 H20 N2 O)'
_cod_original_formula_sum 'C100 H80 N8 O4'
_cod_original_formula_units_Z 1
_cod_original_formula_weight 1457.72
_cod_database_code 1574817
_shelx_shelxl_version_number 2018/3
_shelx_space_group_comment
;
The symmetry employed for this shelxl refinement is uniquely defined
by the following loop, which should always be used as a source of
symmetry information in preference to the above space-group names.
They are only intended as comments.
;
_exptl_absorpt_special_details
;
CrysAlisPro 1.171.42.89a (Rigaku Oxford Diffraction, 2023)
Empirical absorption correction using spherical harmonics,
implemented in SCALE3 ABSPACK scaling algorithm.
;
_olex2_refinement_description
;
1. Fixed Uiso
 At 1.2 times of:
  All C(H) groups, All C(H,H) groups
 At 1.5 times of:
  All C(H,H,H) groups
2.a Secondary CH2 refined with riding coordinates:
 C01F(H01A,H01E), C24(H24A,H24B)
2.b Aromatic/amide H refined with riding coordinates:
 C19(H19), C4(H4), C12(H12), C00M(H00M), C6(H6), C8(H8), C3(H3), C00R(H00R),
 C00S(H00S), C14(H14), C00U(H00U), C00V(H00V), C15(H15), C010(H010), C21(H21),
 C9(H9), C013(H013), C014(H014), C2(H2), C016(H016), C20(H20), C018(H018),
 C1(H1), C11(H11), C01B(H01B), C01C(H01C), C01D(H01D), C10(H10), C01H(H01H),
 C01I(H01I)
2.c Idealised Me refined as rotating group:
 C01J(H01F,H01G,H01J), C25(H25A,H25B,H25C)
;
_olex2_submission_special_instructions 'No special instructions were received'

loop_
_space_group_symop_operation_xyz
'x, y, z'
'-x, -y, -z'

loop_
_atom_site_label
_atom_site_type_symbol
_atom_site_fract_x
_atom_site_fract_y
_atom_site_fract_z
_atom_site_U_iso_or_equiv
_atom_site_adp_type
_atom_site_occupancy
_atom_site_site_symmetry_order
_atom_site_calc_flag
_atom_site_refinement_flags_posn
_atom_site_refinement_flags_adp
_atom_site_refinement_flags_occupancy
_atom_site_disorder_assembly
_atom_site_disorder_group
O001 O 0.48095(8) 0.73412(7) 0.88166(7) 0.0266(2) Uani 1 1 d . . . . .
O1 O -0.50211(8) -0.26467(8) 0.53742(8) 0.0312(2) Uani 1 1 d . . . . .
N1 N -0.14731(9) 0.27373(8) 0.57662(7) 0.0177(2) Uani 1 1 d . . . . .
N004 N 0.39690(9) 0.55053(8) 0.78382(8) 0.0199(2) Uani 1 1 d . . . . .
N005 N 0.17554(9) 0.20647(8) 0.90826(8) 0.0193(2) Uani 1 1 d . . . . .
N2 N -0.38971(9) -0.09796(9) 0.65575(8) 0.0218(2) Uani 1 1 d . . . . .
C17 C -0.33268(10) -0.00268(10) 0.55461(9) 0.0168(2) Uani 1 1 d . . . . .
C18 C -0.27934(10) 0.08274(10) 0.52244(9) 0.0168(2) Uani 1 1 d . . . . .
C7 C -0.05167(10) 0.25671(10) 0.53081(9) 0.0169(2) Uani 1 1 d . . . . .
C00A C 0.19947(11) 0.09566(10) 0.87487(9) 0.0182(2) Uani 1 1 d . . . . .
C00B C 0.33536(11) 0.47761(10) 0.89645(9) 0.0179(2) Uani 1 1 d . . . . .
C00C C 0.33716(11) 0.45230(10) 0.79629(9) 0.0184(3) Uani 1 1 d . . . . .
C16 C -0.32258(11) 0.00364(10) 0.65507(9) 0.0186(3) Uani 1 1 d . . . . .
C00E C 0.39363(11) 0.58927(10) 0.94766(9) 0.0187(3) Uani 1 1 d . . . . .
C19 C -0.30344(11) 0.05807(10) 0.41732(9) 0.0198(3) Uani 1 1 d . . . . .
H19 H -0.270790 0.112354 0.389803 0.024 Uiso 1 1 calc R U . . .
C4 C -0.24029(11) 0.42510(10) 0.65066(9) 0.0192(3) Uani 1 1 d . . . . .
H4 H -0.320027 0.382965 0.609754 0.023 Uiso 1 1 calc R U . . .
C13 C -0.20844(11) 0.18187(10) 0.60038(9) 0.0170(2) Uani 1 1 d . . . . .
C00I C 0.06843(11) 0.21931(10) 0.93896(9) 0.0187(2) Uani 1 1 d . . . . .
C12 C 0.00507(11) 0.16448(10) 0.52994(9) 0.0204(3) Uani 1 1 d . . . . .
H12 H -0.021269 0.109602 0.559497 0.024 Uiso 1 1 calc R U . . .
C22 C -0.40484(11) -0.10603(10) 0.49200(10) 0.0197(3) Uani 1 1 d . . . . .
C5 C -0.13422(11) 0.38311(10) 0.64355(9) 0.0171(2) Uani 1 1 d . . . . .
C00M C -0.09250(11) 0.32196(11) 0.96450(9) 0.0224(3) Uani 1 1 d . . . . .
H00M H -0.129364 0.385077 0.960474 0.027 Uiso 1 1 calc R U . . .
C6 C -0.01767(11) 0.44602(10) 0.70315(9) 0.0206(3) Uani 1 1 d . . . . .
H6 H 0.054889 0.417699 0.698323 0.025 Uiso 1 1 calc R U . . .
C00O C 0.23204(11) 0.29039(10) 0.87294(9) 0.0186(3) Uani 1 1 d . . . . .
C8 C -0.01169(11) 0.33576(10) 0.48593(9) 0.0190(3) Uani 1 1 d . . . . .
H8 H -0.050791 0.398084 0.484561 0.023 Uiso 1 1 calc R U . . .
C3 C -0.22873(12) 0.52900(10) 0.71797(9) 0.0216(3) Uani 1 1 d . . . . .
H3 H -0.301127 0.557405 0.723195 0.026 Uiso 1 1 calc R U . . .
C00R C 0.01794(11) 0.14081(10) 0.97974(9) 0.0212(3) Uani 1 1 d . . . . .
H00R H 0.056454 0.079263 0.986844 0.025 Uiso 1 1 calc R U . . .
C00S C 0.30200(11) 0.44325(10) 1.04329(9) 0.0198(3) Uani 1 1 d . . . . .
H00S H 0.271616 0.395682 1.077711 0.024 Uiso 1 1 calc R U . . .
C14 C -0.20013(11) 0.18679(10) 0.69834(9) 0.0204(3) Uani 1 1 d . . . . .
H14 H -0.153344 0.253281 0.748933 0.025 Uiso 1 1 calc R U . . .
C00U C 0.28852(11) 0.34619(10) 0.73428(9) 0.0198(3) Uani 1 1 d . . . . .
H00U H 0.290336 0.326152 0.666832 0.024 Uiso 1 1 calc R U . . .
C00V C 0.40757(11) 0.62908(11) 1.04827(9) 0.0217(3) Uani 1 1 d . . . . .
H00V H 0.447360 0.704399 1.085181 0.026 Uiso 1 1 calc R U . . .
C23 C -0.44176(11) -0.16973(10) 0.55886(10) 0.0225(3) Uani 1 1 d . . . . .
C00X C 0.43138(11) 0.63811(10) 0.87235(9) 0.0207(3) Uani 1 1 d . . . . .
C15 C -0.25695(12) 0.09890(10) 0.72864(9) 0.0218(3) Uani 1 1 d . . . . .
H15 H -0.249534 0.106220 0.797049 0.026 Uiso 1 1 calc R U . . .
C00Z C 0.28727(11) 0.40074(10) 0.93945(9) 0.0180(2) Uani 1 1 d . . . . .
C010 C 0.11056(12) 0.01098(10) 0.80005(9) 0.0214(3) Uani 1 1 d . . . . .
H010 H 0.031689 0.025192 0.770568 0.026 Uiso 1 1 calc R U . . .
C21 C -0.42660(11) -0.12874(11) 0.39025(10) 0.0233(3) Uani 1 1 d . . . . .
H21 H -0.475031 -0.198402 0.345621 0.028 Uiso 1 1 calc R U . . .
C9 C 0.08423(11) 0.32399(11) 0.44355(9) 0.0217(3) Uani 1 1 d . . . . .
H9 H 0.111453 0.378929 0.414394 0.026 Uiso 1 1 calc R U . . .
C013 C 0.31530(11) 0.07519(10) 0.91781(9) 0.0207(3) Uani 1 1 d . . . . .
H013 H 0.376267 0.133072 0.969057 0.025 Uiso 1 1 calc R U . . .
C014 C 0.23476(11) 0.26648(10) 0.77497(9) 0.0203(3) Uani 1 1 d . . . . .
H014 H 0.198689 0.192570 0.732160 0.024 Uiso 1 1 calc R U . . .
C2 C -0.11265(12) 0.59195(11) 0.77778(9) 0.0235(3) Uani 1 1 d . . . . .
H2 H -0.105439 0.662892 0.823756 0.028 Uiso 1 1 calc R U . . .
C016 C 0.34113(12) -0.03065(11) 0.88512(10) 0.0244(3) Uani 1 1 d . . . . .
H016 H 0.420281 -0.044821 0.913906 0.029 Uiso 1 1 calc R U . . .
C20 C -0.37408(12) -0.04433(11) 0.35459(9) 0.0235(3) Uani 1 1 d . . . . .
H20 H -0.387976 -0.058683 0.284547 0.028 Uiso 1 1 calc R U . . .
C018 C -0.14373(12) 0.24215(11) 1.00239(9) 0.0228(3) Uani 1 1 d . . . . .
H018 H -0.216243 0.249317 1.022882 0.027 Uiso 1 1 calc R U . . .
C1 C -0.00746(12) 0.54989(11) 0.76950(9) 0.0232(3) Uani 1 1 d . . . . .
H1 H 0.072300 0.592677 0.809668 0.028 Uiso 1 1 calc R U . . .
C11 C 0.09998(12) 0.15281(11) 0.48594(10) 0.0242(3) Uani 1 1 d . . . . .
H11 H 0.137435 0.089264 0.485000 0.029 Uiso 1 1 calc R U . . .
C01B C 0.01172(11) 0.31098(10) 0.93241(9) 0.0201(3) Uani 1 1 d . . . . .
H01B H 0.044895 0.365958 0.905811 0.024 Uiso 1 1 calc R U . . .
C01C C 0.25255(13) -0.11526(11) 0.81114(10) 0.0255(3) Uani 1 1 d . . . . .
H01C H 0.270608 -0.187518 0.789564 0.031 Uiso 1 1 calc R U . . .
C01D C 0.36028(11) 0.55342(11) 1.09466(9) 0.0214(3) Uani 1 1 d . . . . .
H01D H 0.368951 0.579453 1.164116 0.026 Uiso 1 1 calc R U . . .
C10 C 0.14094(12) 0.23233(11) 0.44340(10) 0.0242(3) Uani 1 1 d . . . . .
H10 H 0.206946 0.224298 0.414487 0.029 Uiso 1 1 calc R U . . .
C01F C 0.41359(12) 0.56209(11) 0.68976(9) 0.0235(3) Uani 1 1 d . . . . .
H01A H 0.434101 0.492419 0.653581 0.028 Uiso 1 1 calc R U . . .
H01E H 0.484384 0.624639 0.704006 0.028 Uiso 1 1 calc R U . . .
C24 C -0.40242(12) -0.12509(11) 0.74558(10) 0.0260(3) Uani 1 1 d . . . . .
H24A H -0.475993 -0.186172 0.727211 0.031 Uiso 1 1 calc R U . . .
H24B H -0.416450 -0.058452 0.791623 0.031 Uiso 1 1 calc R U . . .
C01H C -0.08749(12) 0.15179(11) 1.00988(9) 0.0226(3) Uani 1 1 d . . . . .
H01H H -0.121626 0.096773 1.035973 0.027 Uiso 1 1 calc R U . . .
C01I C 0.13710(13) -0.09472(11) 0.76831(9) 0.0249(3) Uani 1 1 d . . . . .
H01I H 0.076196 -0.152879 0.717297 0.030 Uiso 1 1 calc R U . . .
C01J C 0.29836(13) 0.58447(12) 0.62358(10) 0.0293(3) Uani 1 1 d . . . . .
H01F H 0.312976 0.589960 0.560696 0.044 Uiso 1 1 calc R U . . .
H01G H 0.279759 0.655087 0.657943 0.044 Uiso 1 1 calc R U . . .
H01J H 0.227959 0.522833 0.609384 0.044 Uiso 1 1 calc R U . . .
C25 C -0.28854(13) -0.16140(13) 0.79905(11) 0.0325(3) Uani 1 1 d . . . . .
H25A H -0.275388 -0.228430 0.754289 0.049 Uiso 1 1 calc R U . . .
H25B H -0.300986 -0.178564 0.858963 0.049 Uiso 1 1 calc R U . . .
H25C H -0.215663 -0.100681 0.818440 0.049 Uiso 1 1 calc R U . . .

loop_
_atom_site_aniso_label
_atom_site_aniso_U_11
_atom_site_aniso_U_22
_atom_site_aniso_U_33
_atom_site_aniso_U_23
_atom_site_aniso_U_13
_atom_site_aniso_U_12
O001 0.0274(5) 0.0196(5) 0.0289(5) 0.0087(4) 0.0033(4) -0.0026(4)
O1 0.0245(5) 0.0191(5) 0.0454(6) 0.0093(4) 0.0062(4) -0.0034(4)
N1 0.0199(5) 0.0140(5) 0.0192(5) 0.0038(4) 0.0074(4) 0.0020(4)
N004 0.0207(5) 0.0188(5) 0.0194(5) 0.0080(4) 0.0035(4) 0.0010(4)
N005 0.0229(5) 0.0140(5) 0.0235(5) 0.0059(4) 0.0104(4) 0.0038(4)
N2 0.0205(5) 0.0188(5) 0.0273(6) 0.0095(5) 0.0082(4) 0.0014(4)
C17 0.0137(5) 0.0154(6) 0.0208(6) 0.0042(5) 0.0043(5) 0.0046(5)
C18 0.0144(5) 0.0179(6) 0.0181(6) 0.0047(5) 0.0041(5) 0.0051(5)
C7 0.0161(6) 0.0166(6) 0.0150(6) 0.0016(5) 0.0031(5) 0.0020(5)
C00A 0.0237(6) 0.0161(6) 0.0169(6) 0.0052(5) 0.0094(5) 0.0042(5)
C00B 0.0159(6) 0.0178(6) 0.0194(6) 0.0056(5) 0.0034(5) 0.0043(5)
C00C 0.0155(6) 0.0199(6) 0.0219(6) 0.0098(5) 0.0049(5) 0.0048(5)
C16 0.0170(6) 0.0173(6) 0.0240(6) 0.0086(5) 0.0072(5) 0.0049(5)
C00E 0.0155(6) 0.0167(6) 0.0223(6) 0.0063(5) 0.0020(5) 0.0030(5)
C19 0.0204(6) 0.0210(6) 0.0190(6) 0.0067(5) 0.0057(5) 0.0066(5)
C4 0.0196(6) 0.0191(6) 0.0196(6) 0.0069(5) 0.0065(5) 0.0026(5)
C13 0.0166(6) 0.0153(6) 0.0201(6) 0.0062(5) 0.0057(5) 0.0036(5)
C00I 0.0191(6) 0.0192(6) 0.0149(6) 0.0026(5) 0.0033(5) 0.0023(5)
C12 0.0190(6) 0.0172(6) 0.0233(6) 0.0055(5) 0.0044(5) 0.0018(5)
C22 0.0144(6) 0.0168(6) 0.0267(7) 0.0050(5) 0.0044(5) 0.0048(5)
C5 0.0222(6) 0.0150(6) 0.0156(6) 0.0054(5) 0.0074(5) 0.0033(5)
C00M 0.0208(6) 0.0211(6) 0.0208(6) 0.0020(5) 0.0013(5) 0.0064(5)
C6 0.0200(6) 0.0212(6) 0.0207(6) 0.0056(5) 0.0062(5) 0.0045(5)
C00O 0.0185(6) 0.0165(6) 0.0225(6) 0.0080(5) 0.0065(5) 0.0047(5)
C8 0.0215(6) 0.0170(6) 0.0170(6) 0.0041(5) 0.0039(5) 0.0038(5)
C3 0.0249(6) 0.0218(6) 0.0218(6) 0.0071(5) 0.0111(5) 0.0081(5)
C00R 0.0238(6) 0.0191(6) 0.0212(6) 0.0059(5) 0.0067(5) 0.0053(5)
C00S 0.0182(6) 0.0218(6) 0.0208(6) 0.0079(5) 0.0057(5) 0.0056(5)
C14 0.0224(6) 0.0170(6) 0.0179(6) 0.0026(5) 0.0031(5) 0.0007(5)
C00U 0.0223(6) 0.0202(6) 0.0169(6) 0.0049(5) 0.0059(5) 0.0052(5)
C00V 0.0191(6) 0.0192(6) 0.0224(6) 0.0028(5) 0.0020(5) 0.0033(5)
C23 0.0150(6) 0.0190(6) 0.0335(7) 0.0085(5) 0.0060(5) 0.0036(5)
C00X 0.0170(6) 0.0195(6) 0.0227(6) 0.0072(5) 0.0007(5) 0.0020(5)
C15 0.0258(7) 0.0228(7) 0.0178(6) 0.0075(5) 0.0067(5) 0.0045(5)
C00Z 0.0157(6) 0.0186(6) 0.0202(6) 0.0066(5) 0.0044(5) 0.0050(5)
C010 0.0233(6) 0.0222(7) 0.0184(6) 0.0068(5) 0.0051(5) 0.0031(5)
C21 0.0191(6) 0.0181(6) 0.0257(7) 0.0002(5) 0.0005(5) 0.0036(5)
C9 0.0207(6) 0.0240(7) 0.0174(6) 0.0050(5) 0.0045(5) -0.0010(5)
C013 0.0219(6) 0.0204(6) 0.0187(6) 0.0046(5) 0.0060(5) 0.0024(5)
C014 0.0219(6) 0.0169(6) 0.0212(6) 0.0046(5) 0.0059(5) 0.0033(5)
C2 0.0327(7) 0.0190(6) 0.0182(6) 0.0024(5) 0.0092(5) 0.0053(6)
C016 0.0268(7) 0.0266(7) 0.0239(7) 0.0093(6) 0.0101(5) 0.0106(6)
C20 0.0239(6) 0.0256(7) 0.0175(6) 0.0023(5) 0.0026(5) 0.0077(5)
C018 0.0194(6) 0.0263(7) 0.0189(6) 0.0005(5) 0.0055(5) 0.0036(5)
C1 0.0243(6) 0.0219(7) 0.0184(6) 0.0023(5) 0.0036(5) -0.0002(5)
C11 0.0202(6) 0.0211(7) 0.0288(7) 0.0038(5) 0.0054(5) 0.0060(5)
C01B 0.0209(6) 0.0184(6) 0.0175(6) 0.0043(5) 0.0015(5) 0.0017(5)
C01C 0.0387(8) 0.0192(6) 0.0228(7) 0.0055(5) 0.0148(6) 0.0100(6)
C01D 0.0204(6) 0.0241(7) 0.0174(6) 0.0034(5) 0.0039(5) 0.0052(5)
C10 0.0189(6) 0.0297(7) 0.0220(6) 0.0027(5) 0.0077(5) 0.0038(5)
C01F 0.0253(6) 0.0239(7) 0.0224(6) 0.0096(5) 0.0082(5) 0.0013(5)
C24 0.0288(7) 0.0228(7) 0.0336(8) 0.0142(6) 0.0159(6) 0.0050(6)
C01H 0.0251(6) 0.0224(7) 0.0196(6) 0.0049(5) 0.0080(5) 0.0018(5)
C01I 0.0322(7) 0.0196(6) 0.0184(6) 0.0009(5) 0.0071(5) -0.0008(6)
C01J 0.0314(7) 0.0307(8) 0.0219(7) 0.0106(6) 0.0016(6) 0.0000(6)
C25 0.0343(8) 0.0359(8) 0.0332(8) 0.0185(7) 0.0123(6) 0.0070(6)

loop_
_atom_type_symbol
_atom_type_description
_atom_type_scat_dispersion_real
_atom_type_scat_dispersion_imag
_atom_type_scat_source
C C 0.0033 0.0016 'International Tables Vol C Tables 4.2.6.8 and 6.1.1.4'
H H 0.0000 0.0000 'International Tables Vol C Tables 4.2.6.8 and 6.1.1.4'
N N 0.0061 0.0033 'International Tables Vol C Tables 4.2.6.8 and 6.1.1.4'
O O 0.0106 0.0060 'International Tables Vol C Tables 4.2.6.8 and 6.1.1.4'

loop_
_geom_angle_atom_site_label_1
_geom_angle_atom_site_label_2
_geom_angle_atom_site_label_3
_geom_angle
_geom_angle_site_symmetry_1
_geom_angle_site_symmetry_3
_geom_angle_publ_flag
C7 N1 C13 118.66(9) . . ?
C7 N1 C5 116.92(10) . . ?
C13 N1 C5 115.92(9) . . ?
C00C N004 C01F 124.90(11) . . ?
C00X N004 C00C 110.76(10) . . ?
C00X N004 C01F 124.22(10) . . ?
C00I N005 C00A 119.44(10) . . ?
C00I N005 C00O 120.04(9) . . ?
C00O N005 C00A 116.11(9) . . ?
C16 N2 C24 124.56(11) . . ?
C23 N2 C16 110.84(10) . . ?
C23 N2 C24 124.60(11) . . ?
C18 C17 C16 124.84(11) . . ?
C22 C17 C18 125.10(11) . . ?
C22 C17 C16 110.06(11) . . ?
C17 C18 C19 114.89(11) . . ?
C17 C18 C13 115.37(10) . . ?
C19 C18 C13 129.74(11) . . ?
C12 C7 N1 122.24(10) . . ?
C12 C7 C8 118.74(11) . . ?
C8 C7 N1 119.02(10) . . ?
C010 C00A N005 121.22(11) . . ?
C010 C00A C013 120.15(11) . . ?
C013 C00A N005 118.62(11) . . ?
C00E C00B C00C 110.29(11) . . ?
C00Z C00B C00C 124.76(11) . . ?
C00Z C00B C00E 124.89(11) . . ?
N004 C00C C00B 107.09(11) . . ?
C00U C00C N004 133.33(11) . . ?
C00U C00C C00B 119.55(11) . . ?
N2 C16 C17 107.28(11) . . ?
C15 C16 N2 133.23(11) . . ?
C15 C16 C17 119.48(11) . . ?
C00B C00E C00X 105.98(10) . . ?
C00V C00E C00B 119.39(11) . . ?
C00V C00E C00X 134.60(12) . . ?
C18 C19 H19 119.7 . . ?
C20 C19 C18 120.53(11) . . ?
C20 C19 H19 119.7 . . ?
C5 C4 H4 120.2 . . ?
C3 C4 H4 120.2 . . ?
C3 C4 C5 119.55(11) . . ?
N1 C13 C18 120.36(10) . . ?
C14 C13 N1 120.66(11) . . ?
C14 C13 C18 118.98(11) . . ?
C00R C00I N005 119.97(10) . . ?
C00R C00I C01B 118.19(11) . . ?
C01B C00I N005 121.82(11) . . ?
C7 C12 H12 120.0 . . ?
C11 C12 C7 120.05(11) . . ?
C11 C12 H12 120.0 . . ?
C17 C22 C23 106.35(11) . . ?
C21 C22 C17 119.18(11) . . ?
C21 C22 C23 134.47(12) . . ?
C4 C5 N1 119.19(11) . . ?
C4 C5 C6 119.78(11) . . ?
C6 C5 N1 121.01(11) . . ?
C018 C00M H00M 119.5 . . ?
C01B C00M H00M 119.5 . . ?
C01B C00M C018 120.95(11) . . ?
C5 C6 H6 120.0 . . ?
C1 C6 C5 120.05(11) . . ?
C1 C6 H6 120.0 . . ?
N005 C00O C00Z 120.02(11) . . ?
C014 C00O N005 120.75(11) . . ?
C014 C00O C00Z 119.23(11) . . ?
C7 C8 H8 119.7 . . ?
C9 C8 C7 120.64(11) . . ?
C9 C8 H8 119.7 . . ?
C4 C3 H3 119.6 . . ?
C4 C3 C2 120.88(12) . . ?
C2 C3 H3 119.6 . . ?
C00I C00R H00R 119.6 . . ?
C01H C00R C00I 120.76(11) . . ?
C01H C00R H00R 119.6 . . ?
C00Z C00S H00S 119.8 . . ?
C01D C00S H00S 119.8 . . ?
C01D C00S C00Z 120.46(11) . . ?
C13 C14 H14 117.8 . . ?
C13 C14 C15 124.33(12) . . ?
C15 C14 H14 117.8 . . ?
C00C C00U H00U 121.4 . . ?
C00C C00U C014 117.11(11) . . ?
C014 C00U H00U 121.4 . . ?
C00E C00V H00V 121.3 . . ?
C00E C00V C01D 117.37(12) . . ?
C01D C00V H00V 121.3 . . ?
O1 C23 N2 124.98(12) . . ?
O1 C23 C22 129.55(13) . . ?
N2 C23 C22 105.46(10) . . ?
O001 C00X N004 124.56(11) . . ?
O001 C00X C00E 129.60(12) . . ?
N004 C00X C00E 105.83(10) . . ?
C16 C15 C14 116.99(11) . . ?
C16 C15 H15 121.5 . . ?
C14 C15 H15 121.5 . . ?
C00B C00Z C00O 115.42(11) . . ?
C00B C00Z C00S 115.02(11) . . ?
C00S C00Z C00O 129.55(11) . . ?
C00A C010 H010 120.1 . . ?
C00A C010 C01I 119.89(12) . . ?
C01I C010 H010 120.1 . . ?
C22 C21 H21 121.3 . . ?
C22 C21 C20 117.47(12) . . ?
C20 C21 H21 121.3 . . ?
C8 C9 H9 119.8 . . ?
C8 C9 C10 120.39(11) . . ?
C10 C9 H9 119.8 . . ?
C00A C013 H013 120.3 . . ?
C016 C013 C00A 119.50(12) . . ?
C016 C013 H013 120.3 . . ?
C00O C014 C00U 123.85(12) . . ?
C00O C014 H014 118.1 . . ?
C00U C014 H014 118.1 . . ?
C3 C2 H2 120.4 . . ?
C1 C2 C3 119.15(12) . . ?
C1 C2 H2 120.4 . . ?
C013 C016 H016 119.8 . . ?
C01C C016 C013 120.47(12) . . ?
C01C C016 H016 119.8 . . ?
C19 C20 C21 122.82(12) . . ?
C19 C20 H20 118.6 . . ?
C21 C20 H20 118.6 . . ?
C00M C018 H018 120.5 . . ?
C01H C018 C00M 118.95(12) . . ?
C01H C018 H018 120.5 . . ?
C6 C1 C2 120.59(12) . . ?
C6 C1 H1 119.7 . . ?
C2 C1 H1 119.7 . . ?
C12 C11 H11 119.5 . . ?
C10 C11 C12 121.04(11) . . ?
C10 C11 H11 119.5 . . ?
C00I C01B H01B 119.8 . . ?
C00M C01B C00I 120.40(11) . . ?
C00M C01B H01B 119.8 . . ?
C016 C01C H01C 120.0 . . ?
C016 C01C C01I 119.98(12) . . ?
C01I C01C H01C 120.0 . . ?
C00S C01D C00V 122.87(12) . . ?
C00S C01D H01D 118.6 . . ?
C00V C01D H01D 118.6 . . ?
C9 C10 H10 120.4 . . ?
C11 C10 C9 119.12(12) . . ?
C11 C10 H10 120.4 . . ?
N004 C01F H01A 109.2 . . ?
N004 C01F H01E 109.2 . . ?
N004 C01F C01J 112.20(11) . . ?
H01A C01F H01E 107.9 . . ?
C01J C01F H01A 109.2 . . ?
C01J C01F H01E 109.2 . . ?
N2 C24 H24A 109.2 . . ?
N2 C24 H24B 109.2 . . ?
N2 C24 C25 112.24(11) . . ?
H24A C24 H24B 107.9 . . ?
C25 C24 H24A 109.2 . . ?
C25 C24 H24B 109.2 . . ?
C00R C01H C018 120.71(12) . . ?
C00R C01H H01H 119.6 . . ?
C018 C01H H01H 119.6 . . ?
C010 C01I H01I 120.0 . . ?
C01C C01I C010 120.01(12) . . ?
C01C C01I H01I 120.0 . . ?
C01F C01J H01F 109.5 . . ?
C01F C01J H01G 109.5 . . ?
C01F C01J H01J 109.5 . . ?
H01F C01J H01G 109.5 . . ?
H01F C01J H01J 109.5 . . ?
H01G C01J H01J 109.5 . . ?
C24 C25 H25A 109.5 . . ?
C24 C25 H25B 109.5 . . ?
C24 C25 H25C 109.5 . . ?
H25A C25 H25B 109.5 . . ?
H25A C25 H25C 109.5 . . ?
H25B C25 H25C 109.5 . . ?

loop_
_geom_bond_atom_site_label_1
_geom_bond_atom_site_label_2
_geom_bond_distance
_geom_bond_site_symmetry_2
_geom_bond_publ_flag
O001 C00X 1.2228(15) . ?
O1 C23 1.2196(15) . ?
N1 C7 1.4193(15) . ?
N1 C13 1.4278(15) . ?
N1 C5 1.4358(15) . ?
N004 C00C 1.4033(15) . ?
N004 C00X 1.3929(16) . ?
N004 C01F 1.4564(16) . ?
N005 C00A 1.4401(15) . ?
N005 C00I 1.4102(15) . ?
N005 C00O 1.4274(15) . ?
N2 C16 1.4028(15) . ?
N2 C23 1.3940(17) . ?
N2 C24 1.4556(16) . ?
C17 C18 1.3975(16) . ?
C17 C16 1.4073(17) . ?
C17 C22 1.3954(17) . ?
C18 C19 1.4184(17) . ?
C18 C13 1.4349(17) . ?
C7 C12 1.3948(16) . ?
C7 C8 1.4002(16) . ?
C00A C010 1.3875(17) . ?
C00A C013 1.3919(17) . ?
C00B C00C 1.4081(17) . ?
C00B C00E 1.3977(17) . ?
C00B C00Z 1.3949(16) . ?
C00C C00U 1.3618(17) . ?
C16 C15 1.3637(18) . ?
C00E C00V 1.3750(18) . ?
C00E C00X 1.4959(17) . ?
C19 H19 0.9500 . ?
C19 C20 1.3825(18) . ?
C4 H4 0.9500 . ?
C4 C5 1.3923(17) . ?
C4 C3 1.3889(17) . ?
C13 C14 1.3789(17) . ?
C00I C00R 1.3992(17) . ?
C00I C01B 1.4008(17) . ?
C12 H12 0.9500 . ?
C12 C11 1.3877(18) . ?
C22 C23 1.4985(17) . ?
C22 C21 1.3759(18) . ?
C5 C6 1.3927(17) . ?
C00M H00M 0.9500 . ?
C00M C018 1.3865(18) . ?
C00M C01B 1.3859(18) . ?
C6 H6 0.9500 . ?
C6 C1 1.3857(18) . ?
C00O C00Z 1.4325(17) . ?
C00O C014 1.3808(17) . ?
C8 H8 0.9500 . ?
C8 C9 1.3837(17) . ?
C3 H3 0.9500 . ?
C3 C2 1.3897(18) . ?
C00R H00R 0.9500 . ?
C00R C01H 1.3845(18) . ?
C00S H00S 0.9500 . ?
C00S C00Z 1.4200(17) . ?
C00S C01D 1.3828(18) . ?
C14 H14 0.9500 . ?
C14 C15 1.4221(17) . ?
C00U H00U 0.9500 . ?
C00U C014 1.4258(17) . ?
C00V H00V 0.9500 . ?
C00V C01D 1.4153(17) . ?
C15 H15 0.9500 . ?
C010 H010 0.9500 . ?
C010 C01I 1.3907(18) . ?
C21 H21 0.9500 . ?
C21 C20 1.4161(18) . ?
C9 H9 0.9500 . ?
C9 C10 1.3891(18) . ?
C013 H013 0.9500 . ?
C013 C016 1.3909(17) . ?
C014 H014 0.9500 . ?
C2 H2 0.9500 . ?
C2 C1 1.3869(18) . ?
C016 H016 0.9500 . ?
C016 C01C 1.3806(19) . ?
C20 H20 0.9500 . ?
C018 H018 0.9500 . ?
C018 C01H 1.3852(18) . ?
C1 H1 0.9500 . ?
C11 H11 0.9500 . ?
C11 C10 1.3847(18) . ?
C01B H01B 0.9500 . ?
C01C H01C 0.9500 . ?
C01C C01I 1.3881(19) . ?
C01D H01D 0.9500 . ?
C10 H10 0.9500 . ?
C01F H01A 0.9900 . ?
C01F H01E 0.9900 . ?
C01F C01J 1.5178(18) . ?
C24 H24A 0.9900 . ?
C24 H24B 0.9900 . ?
C24 C25 1.5168(19) . ?
C01H H01H 0.9500 . ?
C01I H01I 0.9500 . ?
C01J H01F 0.9800 . ?
C01J H01G 0.9800 . ?
C01J H01J 0.9800 . ?
C25 H25A 0.9800 . ?
C25 H25B 0.9800 . ?
C25 H25C 0.9800 . ?

loop_
_geom_torsion_atom_site_label_1
_geom_torsion_atom_site_label_2
_geom_torsion_atom_site_label_3
_geom_torsion_atom_site_label_4
_geom_torsion
_geom_torsion_site_symmetry_1
_geom_torsion_site_symmetry_2
_geom_torsion_site_symmetry_3
_geom_torsion_site_symmetry_4
_geom_torsion_publ_flag
N1 C7 C12 C11 -178.67(11) . . . . ?
N1 C7 C8 C9 177.78(11) . . . . ?
N1 C13 C14 C15 -179.37(11) . . . . ?
N1 C5 C6 C1 -177.97(11) . . . . ?
N004 C00C C00U C014 179.47(12) . . . . ?
N005 C00A C010 C01I 179.00(11) . . . . ?
N005 C00A C013 C016 -178.68(11) . . . . ?
N005 C00I C00R C01H -179.72(11) . . . . ?
N005 C00I C01B C00M -179.11(11) . . . . ?
N005 C00O C00Z C00B -177.49(10) . . . . ?
N005 C00O C00Z C00S 3.53(18) . . . . ?
N005 C00O C014 C00U 179.44(10) . . . . ?
N2 C16 C15 C14 -179.92(12) . . . . ?
C17 C18 C19 C20 -0.50(16) . . . . ?
C17 C18 C13 N1 178.61(10) . . . . ?
C17 C18 C13 C14 -1.24(16) . . . . ?
C17 C16 C15 C14 -1.02(17) . . . . ?
C17 C22 C23 O1 -177.90(12) . . . . ?
C17 C22 C23 N2 0.82(12) . . . . ?
C17 C22 C21 C20 -0.27(17) . . . . ?
C18 C17 C16 N2 179.37(10) . . . . ?
C18 C17 C16 C15 0.21(18) . . . . ?
C18 C17 C22 C23 -179.85(10) . . . . ?
C18 C17 C22 C21 0.34(18) . . . . ?
C18 C19 C20 C21 0.59(18) . . . . ?
C18 C13 C14 C15 0.48(18) . . . . ?
C7 N1 C13 C18 -63.34(14) . . . . ?
C7 N1 C13 C14 116.50(12) . . . . ?
C7 N1 C5 C4 147.44(11) . . . . ?
C7 N1 C5 C6 -34.38(15) . . . . ?
C7 C12 C11 C10 0.74(19) . . . . ?
C7 C8 C9 C10 1.12(18) . . . . ?
C00A N005 C00I C00R 28.72(16) . . . . ?
C00A N005 C00I C01B -153.03(11) . . . . ?
C00A N005 C00O C00Z -138.27(11) . . . . ?
C00A N005 C00O C014 41.45(15) . . . . ?
C00A C010 C01I C01C -0.27(18) . . . . ?
C00A C013 C016 C01C -0.44(18) . . . . ?
C00B C00C C00U C014 1.63(17) . . . . ?
C00B C00E C00V C01D -0.50(17) . . . . ?
C00B C00E C00X O001 176.95(12) . . . . ?
C00B C00E C00X N004 -2.27(12) . . . . ?
C00C N004 C00X O001 -177.25(11) . . . . ?
C00C N004 C00X C00E 2.02(12) . . . . ?
C00C N004 C01F C01J 81.47(14) . . . . ?
C00C C00B C00E C00V -176.55(11) . . . . ?
C00C C00B C00E C00X 1.74(13) . . . . ?
C00C C00B C00Z C00O -2.73(17) . . . . ?
C00C C00B C00Z C00S 176.41(11) . . . . ?
C00C C00U C014 C00O -1.47(18) . . . . ?
C16 N2 C23 O1 177.99(11) . . . . ?
C16 N2 C23 C22 -0.82(13) . . . . ?
C16 N2 C24 C25 -79.44(15) . . . . ?
C16 C17 C18 C19 -179.15(11) . . . . ?
C16 C17 C18 C13 0.95(16) . . . . ?
C16 C17 C22 C23 -0.54(13) . . . . ?
C16 C17 C22 C21 179.65(10) . . . . ?
C00E C00B C00C N004 -0.55(13) . . . . ?
C00E C00B C00C C00U 177.81(10) . . . . ?
C00E C00B C00Z C00O -179.66(11) . . . . ?
C00E C00B C00Z C00S -0.52(17) . . . . ?
C00E C00V C01D C00S 0.08(17) . . . . ?
C19 C18 C13 N1 -1.28(18) . . . . ?
C19 C18 C13 C14 178.88(11) . . . . ?
C4 C5 C6 C1 0.19(17) . . . . ?
C4 C3 C2 C1 0.12(18) . . . . ?
C13 N1 C7 C12 -15.79(16) . . . . ?
C13 N1 C7 C8 164.99(10) . . . . ?
C13 N1 C5 C4 -64.90(14) . . . . ?
C13 N1 C5 C6 113.27(12) . . . . ?
C13 C18 C19 C20 179.38(11) . . . . ?
C13 C14 C15 C16 0.70(18) . . . . ?
C00I N005 C00A C010 53.19(15) . . . . ?
C00I N005 C00A C013 -128.12(12) . . . . ?
C00I N005 C00O C00Z 65.43(15) . . . . ?
C00I N005 C00O C014 -114.85(13) . . . . ?
C00I C00R C01H C018 -1.46(19) . . . . ?
C12 C7 C8 C9 -1.47(18) . . . . ?
C12 C11 C10 C9 -1.11(19) . . . . ?
C22 C17 C18 C19 0.06(17) . . . . ?
C22 C17 C18 C13 -179.84(11) . . . . ?
C22 C17 C16 N2 0.06(13) . . . . ?
C22 C17 C16 C15 -179.10(11) . . . . ?
C22 C21 C20 C19 -0.18(18) . . . . ?
C5 N1 C7 C12 130.95(12) . . . . ?
C5 N1 C7 C8 -48.27(15) . . . . ?
C5 N1 C13 C18 149.59(10) . . . . ?
C5 N1 C13 C14 -30.57(15) . . . . ?
C5 C4 C3 C2 0.47(17) . . . . ?
C5 C6 C1 C2 0.41(18) . . . . ?
C00M C018 C01H C00R -0.24(18) . . . . ?
C00O N005 C00A C010 -103.25(13) . . . . ?
C00O N005 C00A C013 75.43(14) . . . . ?
C00O N005 C00I C00R -175.77(11) . . . . ?
C00O N005 C00I C01B 2.48(17) . . . . ?
C8 C7 C12 C11 0.55(18) . . . . ?
C8 C9 C10 C11 0.18(18) . . . . ?
C3 C4 C5 N1 177.57(10) . . . . ?
C3 C4 C5 C6 -0.63(17) . . . . ?
C3 C2 C1 C6 -0.56(18) . . . . ?
C00R C00I C01B C00M -0.83(17) . . . . ?
C00V C00E C00X O001 -5.1(2) . . . . ?
C00V C00E C00X N004 175.64(13) . . . . ?
C23 N2 C16 C17 0.50(13) . . . . ?
C23 N2 C16 C15 179.50(13) . . . . ?
C23 N2 C24 C25 100.03(14) . . . . ?
C23 C22 C21 C20 179.99(12) . . . . ?
C00X N004 C00C C00B -1.00(13) . . . . ?
C00X N004 C00C C00U -179.03(12) . . . . ?
C00X N004 C01F C01J -94.23(14) . . . . ?
C00X C00E C00V C01D -178.19(12) . . . . ?
C00Z C00B C00C N004 -177.87(10) . . . . ?
C00Z C00B C00C C00U 0.49(18) . . . . ?
C00Z C00B C00E C00V 0.76(18) . . . . ?
C00Z C00B C00E C00X 179.05(11) . . . . ?
C00Z C00O C014 C00U -0.84(18) . . . . ?
C00Z C00S C01D C00V 0.14(18) . . . . ?
C010 C00A C013 C016 0.02(18) . . . . ?
C21 C22 C23 O1 1.9(2) . . . . ?
C21 C22 C23 N2 -179.41(13) . . . . ?
C013 C00A C010 C01I 0.33(18) . . . . ?
C013 C016 C01C C01I 0.50(19) . . . . ?
C014 C00O C00Z C00B 2.79(16) . . . . ?
C014 C00O C00Z C00S -176.19(12) . . . . ?
C016 C01C C01I C010 -0.14(19) . . . . ?
C018 C00M C01B C00I -0.85(18) . . . . ?
C01B C00I C00R C01H 1.97(18) . . . . ?
C01B C00M C018 C01H 1.39(19) . . . . ?
C01D C00S C00Z C00B 0.07(16) . . . . ?
C01D C00S C00Z C00O 179.06(11) . . . . ?
C01F N004 C00C C00B -177.20(10) . . . . ?
C01F N004 C00C C00U 4.8(2) . . . . ?
C01F N004 C00X O001 -1.02(18) . . . . ?
C01F N004 C00X C00E 178.25(10) . . . . ?
C24 N2 C16 C17 -179.96(10) . . . . ?
C24 N2 C16 C15 -1.0(2) . . . . ?
C24 N2 C23 O1 -1.55(19) . . . . ?
C24 N2 C23 C22 179.65(10) . . . . ?
